data_4315224
loop_
_publ_author_name
'Sumit Saha'
'Lei Zhu'
'Burjor Captain'

_publ_section_title
;
 Synthesis and Structural Characterization of Bimetallic Iron-Nickel
 Carbido Cluster Complexes
;
_journal_name_full 'Inorganic Chemistry'
_journal_page_first 3465
_journal_page_last 3472
_journal_paper_doi 10.1021/ic100057x
_journal_volume 49
_journal_year 2010
_chemical_formula_sum 'C16 H3 Fe4 N Ni O13'
_chemical_formula_weight 699.30
_chemical_name_systematic
; 
 ? 
;
_space_group_IT_number 14
_symmetry_cell_setting monoclinic
_symmetry_space_group_name_Hall '-P 2yn'
_symmetry_space_group_name_H-M 'P 1 21/n 1'
_atom_sites_solution_hydrogens geom
_atom_sites_solution_primary direct
_atom_sites_solution_secondary difmap
_audit_creation_method SHELXL-97
_cell_angle_alpha 90.00
_cell_angle_beta 91.1432(9)
_cell_angle_gamma 90.00
_cell_formula_units_Z 4
_cell_length_a 9.5977(5)
_cell_length_b 15.5438(8)
_cell_length_c 14.7267(8)
_cell_measurement_reflns_used 5899
_cell_measurement_temperature 296(2)
_cell_measurement_theta_max 29.49
_cell_measurement_theta_min 2.51
_cell_volume 2196.6(2)
_computing_cell_refinement 'SAINT+  V7.46A (Bruker, 2007)'
_computing_data_collection 'APEX2 v2.2-0 (Bruker, 2007)'
_computing_data_reduction 'SAINT+  V7.46A (Bruker, 2007)'
_computing_molecular_graphics 'XSHELL v4.02 (Bruker, 2000)'
_computing_publication_material 'XCIF v6.12 (Bruker, 2001)'
_computing_structure_refinement 'SHELXL-97 (Sheldrick, 2008)'
_computing_structure_solution 'SHELXS-97 (Sheldrick, 2008)'
_diffrn_ambient_temperature 296(2)
_diffrn_measured_fraction_theta_full 1.000
_diffrn_measured_fraction_theta_max 1.000
_diffrn_measurement_device_type 'Bruker SMART APEX2 CCD diffractometer'
_diffrn_measurement_method 'omega scans'
_diffrn_radiation_monochromator graphite
_diffrn_radiation_source 'fine-focus sealed tube'
_diffrn_radiation_type MoK\a
_diffrn_radiation_wavelength 0.71073
_diffrn_reflns_av_R_equivalents 0.0621
_diffrn_reflns_av_sigmaI/netI 0.0490
_diffrn_reflns_limit_h_max 14
_diffrn_reflns_limit_h_min -14
_diffrn_reflns_limit_k_max 22
_diffrn_reflns_limit_k_min -22
_diffrn_reflns_limit_l_max 21
_diffrn_reflns_limit_l_min -21
_diffrn_reflns_number 37043
_diffrn_reflns_theta_full 31.50
_diffrn_reflns_theta_max 31.50
_diffrn_reflns_theta_min 1.91
_exptl_absorpt_coefficient_mu 3.489
_exptl_absorpt_correction_T_max 0.9659
_exptl_absorpt_correction_T_min 0.4417
_exptl_absorpt_correction_type multi-scan
_exptl_absorpt_process_details '(SADABS 2007/4 Bruker)'
_exptl_crystal_colour Black
_exptl_crystal_density_diffrn 2.115
_exptl_crystal_density_method 'not measured'
_exptl_crystal_description Plate
_exptl_crystal_F_000 1368
_exptl_crystal_size_max 0.28
_exptl_crystal_size_mid 0.14
_exptl_crystal_size_min 0.01
_refine_diff_density_max 0.951
_refine_diff_density_min -0.671
_refine_diff_density_rms 0.122
_refine_ls_extinction_method none
_refine_ls_goodness_of_fit_ref 1.008
_refine_ls_hydrogen_treatment constr
_refine_ls_matrix_type full
_refine_ls_number_parameters 317
_refine_ls_number_reflns 7296
_refine_ls_number_restraints 0
_refine_ls_restrained_S_all 1.008
_refine_ls_R_factor_all 0.0619
_refine_ls_R_factor_gt 0.0364
_refine_ls_shift/su_max 0.001
_refine_ls_shift/su_mean 0.000
_refine_ls_structure_factor_coef Fsqd
_refine_ls_weighting_details 'calc w=1/[\s^2^(Fo^2^)+(0.0341P)^2^+1.5064P] where P=(Fo^2^+2Fc^2^)/3'
_refine_ls_weighting_scheme calc
_refine_ls_wR_factor_gt 0.0755
_refine_ls_wR_factor_ref 0.0850
_reflns_number_gt 5286
_reflns_number_total 7296
_reflns_threshold_expression >2sigma(I)
_cod_data_source_file ic100057x_si_001_5.cif
_cod_data_source_block collect_0m_Compound8
_cod_depositor_comments
;
The following automatic conversions were performed:

'_symmetry_cell_setting' value 'Monoclinic' changed to 'monoclinic'
according to the built-in table from CIF Core dictionary named
'cif_core.dic' version 2.4.1 from
2010-06-29.

'_exptl_absorpt_correction_type' value 'Multi-scan'
changed to 'multi-scan' according to the built-in table from CIF Core
dictionary named 'cif_core.dic' version 2.4.1 from 2010-06-29.

Automatic conversion script
Id: cif_fix_values 1646 2011-03-28 12:23:43Z adriana 
;
_cod_database_code 4315224

loop_
_symmetry_equiv_pos_as_xyz
'x, y, z'
'-x+1/2, y+1/2, -z+1/2'
'-x, -y, -z'
'x-1/2, -y-1/2, z-1/2'

loop_
_atom_site_label
_atom_site_type_symbol
_atom_site_fract_x
_atom_site_fract_y
_atom_site_fract_z
_atom_site_U_iso_or_equiv
_atom_site_adp_type
_atom_site_occupancy
_atom_site_symmetry_multiplicity
_atom_site_calc_flag
_atom_site_refinement_flags
_atom_site_disorder_assembly
_atom_site_disorder_group
Ni1 Ni 0.29120(4) 0.23442(2) 0.54830(2) 0.01793(8) Uani 1 1 d . . .
Fe1 Fe 0.31413(4) 0.10213(2) 0.64553(2) 0.01341(8) Uani 1 1 d . . .
Fe2 Fe 0.07730(4) 0.18266(2) 0.64496(3) 0.01534(8) Uani 1 1 d . . .
Fe3 Fe 0.23923(4) 0.18365(2) 0.79198(2) 0.01427(8) Uani 1 1 d . . .
Fe4 Fe 0.44805(4) 0.23943(2) 0.69485(2) 0.01364(8) Uani 1 1 d . . .
O10 O 0.3449(3) 0.13966(17) 0.37945(16) 0.0420(6) Uani 1 1 d . . .
O11 O 0.5872(2) 0.05693(14) 0.57142(15) 0.0295(5) Uani 1 1 d . . .
O12 O 0.1476(2) -0.01527(13) 0.52944(14) 0.0225(4) Uani 1 1 d . . .
O13 O 0.3493(2) -0.02559(14) 0.79090(14) 0.0294(5) Uani 1 1 d . . .
O21 O -0.1407(2) 0.05283(14) 0.68232(15) 0.0281(5) Uani 1 1 d . . .
O22 O -0.0004(2) 0.18229(13) 0.45089(14) 0.0260(5) Uani 1 1 d . . .
O23 O -0.0934(3) 0.33580(15) 0.67733(16) 0.0360(5) Uani 1 1 d . . .
O31 O 0.0187(2) 0.07822(15) 0.87231(14) 0.0306(5) Uani 1 1 d . . .
O32 O 0.4430(2) 0.13050(14) 0.93293(14) 0.0284(5) Uani 1 1 d . . .
O33 O 0.1616(2) 0.34575(14) 0.87873(14) 0.0280(5) Uani 1 1 d . . .
O41 O 0.6946(2) 0.17813(15) 0.79863(15) 0.0317(5) Uani 1 1 d . . .
O42 O 0.6175(2) 0.28890(14) 0.53965(14) 0.0280(5) Uani 1 1 d . . .
O43 O 0.4463(2) 0.41582(13) 0.76486(15) 0.0303(5) Uani 1 1 d . . .
N1 N 0.2651(3) 0.35072(16) 0.50829(17) 0.0247(5) Uani 1 1 d . . .
C1 C 0.2579(3) 0.22015(16) 0.67223(16) 0.0137(5) Uani 1 1 d . . .
C2 C 0.2501(3) 0.41742(19) 0.4790(2) 0.0286(7) Uani 1 1 d . . .
C3 C 0.2291(4) 0.4998(2) 0.4312(3) 0.0418(9) Uani 1 1 d . . .
H3A H 0.2488 0.4925 0.3680 0.063 Uiso 1 1 calc R . .
H3B H 0.2905 0.5424 0.4570 0.063 Uiso 1 1 calc R . .
H3C H 0.1343 0.5181 0.4375 0.063 Uiso 1 1 calc R . .
C10 C 0.3297(3) 0.1783(2) 0.44413(19) 0.0240(6) Uani 1 1 d . . .
C11 C 0.4839(3) 0.07693(18) 0.60139(18) 0.0191(5) Uani 1 1 d . . .
C12 C 0.2072(3) 0.03140(17) 0.57525(18) 0.0164(5) Uani 1 1 d . . .
C13 C 0.3308(3) 0.02784(18) 0.73770(19) 0.0204(6) Uani 1 1 d . . .
C21 C -0.0567(3) 0.10224(18) 0.66840(18) 0.0187(5) Uani 1 1 d . . .
C22 C 0.0406(3) 0.18413(18) 0.5239(2) 0.0232(6) Uani 1 1 d . . .
C23 C -0.0285(3) 0.27654(19) 0.66624(19) 0.0224(6) Uani 1 1 d . . .
C31 C 0.1006(3) 0.11986(18) 0.83776(18) 0.0208(6) Uani 1 1 d . . .
C32 C 0.3671(3) 0.15351(18) 0.87713(19) 0.0203(5) Uani 1 1 d . . .
C33 C 0.1913(3) 0.28219(19) 0.84600(18) 0.0205(6) Uani 1 1 d . . .
C41 C 0.5978(3) 0.20118(18) 0.75933(19) 0.0209(6) Uani 1 1 d . . .
C42 C 0.5424(3) 0.26683(18) 0.59517(19) 0.0200(5) Uani 1 1 d . . .
C43 C 0.4493(3) 0.34681(18) 0.73841(18) 0.0186(5) Uani 1 1 d . . .

loop_
_atom_site_aniso_label
_atom_site_aniso_U_11
_atom_site_aniso_U_22
_atom_site_aniso_U_33
_atom_site_aniso_U_23
_atom_site_aniso_U_13
_atom_site_aniso_U_12
Ni1 0.02398(19) 0.01833(17) 0.01140(16) 0.00233(13) -0.00156(13) -0.00281(14)
Fe1 0.01429(17) 0.01286(17) 0.01301(17) -0.00067(14) -0.00166(13) -0.00045(14)
Fe2 0.01172(17) 0.01492(18) 0.01924(19) 0.00261(14) -0.00306(14) -0.00039(14)
Fe3 0.01534(18) 0.01624(18) 0.01131(17) 0.00018(13) 0.00199(13) 0.00041(14)
Fe4 0.01274(17) 0.01560(18) 0.01257(17) -0.00162(13) 0.00004(13) -0.00240(14)
O10 0.0507(16) 0.0540(16) 0.0214(12) -0.0040(11) 0.0053(11) 0.0060(13)
O11 0.0220(11) 0.0355(12) 0.0310(12) -0.0090(10) 0.0031(9) 0.0021(9)
O12 0.0185(10) 0.0219(10) 0.0271(11) -0.0066(8) -0.0022(8) -0.0017(8)
O13 0.0448(14) 0.0211(11) 0.0220(11) 0.0036(8) -0.0028(10) 0.0055(10)
O21 0.0215(11) 0.0266(11) 0.0362(13) 0.0053(9) -0.0001(9) -0.0049(9)
O22 0.0261(11) 0.0304(11) 0.0211(10) 0.0065(9) -0.0082(8) -0.0036(9)
O23 0.0393(14) 0.0322(13) 0.0365(13) -0.0051(10) -0.0009(11) 0.0092(11)
O31 0.0292(12) 0.0410(13) 0.0220(11) -0.0019(9) 0.0083(9) -0.0140(10)
O32 0.0267(11) 0.0332(12) 0.0251(11) 0.0022(9) -0.0073(9) 0.0007(9)
O33 0.0348(12) 0.0235(11) 0.0259(11) -0.0056(9) 0.0062(9) 0.0037(9)
O41 0.0258(11) 0.0436(14) 0.0255(11) -0.0013(10) -0.0066(9) 0.0092(10)
O42 0.0281(11) 0.0357(12) 0.0205(10) 0.0005(9) 0.0049(9) -0.0118(10)
O43 0.0375(13) 0.0203(11) 0.0329(12) -0.0041(9) 0.0009(10) -0.0030(9)
N1 0.0220(12) 0.0257(13) 0.0263(13) 0.0042(10) -0.0048(10) -0.0037(10)
C1 0.0165(12) 0.0130(11) 0.0115(11) -0.0002(9) -0.0019(9) 0.0004(9)
C2 0.0204(15) 0.0187(14) 0.047(2) 0.0062(13) -0.0033(13) -0.0020(11)
C3 0.048(2) 0.0282(18) 0.049(2) 0.0034(16) 0.0051(18) 0.0028(16)
C10 0.0203(14) 0.0342(16) 0.0175(13) 0.0049(12) -0.0014(11) 0.0011(12)
C11 0.0194(13) 0.0203(13) 0.0173(13) -0.0019(10) -0.0030(10) -0.0031(10)
C12 0.0133(12) 0.0178(13) 0.0181(12) 0.0022(10) 0.0021(10) 0.0016(10)
C13 0.0236(14) 0.0172(13) 0.0203(13) -0.0036(11) -0.0006(11) 0.0011(11)
C21 0.0183(13) 0.0203(13) 0.0176(12) -0.0011(10) -0.0014(10) 0.0056(11)
C22 0.0258(15) 0.0213(14) 0.0223(14) -0.0007(11) -0.0047(11) 0.0040(11)
C23 0.0219(14) 0.0248(15) 0.0203(14) 0.0001(11) -0.0032(11) -0.0040(12)
C31 0.0237(14) 0.0238(14) 0.0148(12) -0.0026(10) 0.0005(10) -0.0013(11)
C32 0.0184(13) 0.0207(13) 0.0220(14) -0.0023(11) 0.0048(11) -0.0014(11)
C33 0.0215(14) 0.0253(14) 0.0147(12) 0.0031(11) 0.0015(10) -0.0006(11)
C41 0.0240(14) 0.0223(14) 0.0165(13) -0.0030(10) 0.0037(11) -0.0015(11)
C42 0.0214(14) 0.0203(13) 0.0182(13) -0.0025(10) -0.0013(11) -0.0034(11)
C43 0.0167(13) 0.0216(13) 0.0174(13) 0.0005(10) 0.0000(10) 0.0001(10)

loop_
_atom_type_symbol
_atom_type_description
_atom_type_scat_dispersion_real
_atom_type_scat_dispersion_imag
_atom_type_scat_source
C C 0.0033 0.0016 'International Tables Vol C Tables 4.2.6.8 and 6.1.1.4'
H H 0.0000 0.0000 'International Tables Vol C Tables 4.2.6.8 and 6.1.1.4'
N N 0.0061 0.0033 'International Tables Vol C Tables 4.2.6.8 and 6.1.1.4'
O O 0.0106 0.0060 'International Tables Vol C Tables 4.2.6.8 and 6.1.1.4'
Fe Fe 0.3463 0.8444 'International Tables Vol C Tables 4.2.6.8 and 6.1.1.4'
Ni Ni 0.3393 1.1124 'International Tables Vol C Tables 4.2.6.8 and 6.1.1.4'

loop_
_geom_angle_atom_site_label_1
_geom_angle_atom_site_label_2
_geom_angle_atom_site_label_3
_geom_angle
_geom_angle_site_symmetry_1
_geom_angle_site_symmetry_3
_geom_angle_publ_flag
C10 Ni1 C1 144.23(12) . . ?
C10 Ni1 N1 102.79(12) . . ?
C1 Ni1 N1 112.81(11) . . ?
C10 Ni1 Fe1 94.12(10) . . ?
C1 Ni1 Fe1 50.38(8) . . ?
N1 Ni1 Fe1 163.07(8) . . ?
C10 Ni1 Fe4 126.29(9) . . ?
C1 Ni1 Fe4 45.88(8) . . ?
N1 Ni1 Fe4 107.22(8) . . ?
Fe1 Ni1 Fe4 60.681(14) . . ?
C10 Ni1 Fe2 118.91(10) . . ?
C1 Ni1 Fe2 44.79(8) . . ?
N1 Ni1 Fe2 110.74(8) . . ?
Fe1 Ni1 Fe2 60.319(14) . . ?
Fe4 Ni1 Fe2 90.295(16) . . ?
C13 Fe1 C11 93.75(13) . . ?
C13 Fe1 C12 94.75(12) . . ?
C11 Fe1 C12 99.61(12) . . ?
C13 Fe1 C1 118.34(11) . . ?
C11 Fe1 C1 121.99(12) . . ?
C12 Fe1 C1 121.89(11) . . ?
C13 Fe1 Ni1 165.28(9) . . ?
C11 Fe1 Ni1 92.38(9) . . ?
C12 Fe1 Ni1 97.39(8) . . ?
C1 Fe1 Ni1 47.55(7) . . ?
C13 Fe1 Fe4 106.46(9) . . ?
C11 Fe1 Fe4 80.42(9) . . ?
C12 Fe1 Fe4 158.76(8) . . ?
C1 Fe1 Fe4 46.14(8) . . ?
Ni1 Fe1 Fe4 61.471(14) . . ?
C13 Fe1 Fe2 112.30(9) . . ?
C11 Fe1 Fe2 153.95(9) . . ?
C12 Fe1 Fe2 78.76(8) . . ?
C1 Fe1 Fe2 45.76(8) . . ?
Ni1 Fe1 Fe2 62.395(15) . . ?
Fe4 Fe1 Fe2 91.903(17) . . ?
C13 Fe1 Fe3 73.06(9) . . ?
C11 Fe1 Fe3 131.74(9) . . ?
C12 Fe1 Fe3 127.07(8) . . ?
C1 Fe1 Fe3 45.38(7) . . ?
Ni1 Fe1 Fe3 92.924(17) . . ?
Fe4 Fe1 Fe3 60.790(14) . . ?
Fe2 Fe1 Fe3 60.896(14) . . ?
C23 Fe2 C22 93.53(13) . . ?
C23 Fe2 C21 96.83(13) . . ?
C22 Fe2 C21 94.05(13) . . ?
C23 Fe2 C1 103.49(12) . . ?
C22 Fe2 C1 111.71(13) . . ?
C21 Fe2 C1 145.70(11) . . ?
C23 Fe2 Fe1 152.07(9) . . ?
C22 Fe2 Fe1 99.35(9) . . ?
C21 Fe2 Fe1 106.78(8) . . ?
C1 Fe2 Fe1 48.68(8) . . ?
C23 Fe2 Fe3 100.18(9) . . ?
C22 Fe2 Fe3 155.14(10) . . ?
C21 Fe2 Fe3 104.69(8) . . ?
C1 Fe2 Fe3 44.93(8) . . ?
Fe1 Fe2 Fe3 59.919(14) . . ?
C23 Fe2 Ni1 106.99(9) . . ?
C22 Fe2 Ni1 66.69(10) . . ?
C21 Fe2 Ni1 149.78(9) . . ?
C1 Fe2 Ni1 45.02(8) . . ?
Fe1 Fe2 Ni1 57.286(14) . . ?
Fe3 Fe2 Ni1 89.370(16) . . ?
C33 Fe3 C32 95.21(13) . . ?
C33 Fe3 C31 96.11(13) . . ?
C32 Fe3 C31 95.44(13) . . ?
C33 Fe3 C1 100.97(12) . . ?
C32 Fe3 C1 131.41(12) . . ?
C31 Fe3 C1 127.38(12) . . ?
C33 Fe3 Fe1 149.15(9) . . ?
C32 Fe3 Fe1 104.70(9) . . ?
C31 Fe3 Fe1 105.03(9) . . ?
C1 Fe3 Fe1 48.25(8) . . ?
C33 Fe3 Fe4 99.48(9) . . ?
C32 Fe3 Fe4 87.03(9) . . ?
C31 Fe3 Fe4 163.93(9) . . ?
C1 Fe3 Fe4 45.36(8) . . ?
Fe1 Fe3 Fe4 59.107(14) . . ?
C33 Fe3 Fe2 102.54(9) . . ?
C32 Fe3 Fe2 162.25(9) . . ?
C31 Fe3 Fe2 82.90(9) . . ?
C1 Fe3 Fe2 44.94(8) . . ?
Fe1 Fe3 Fe2 59.184(14) . . ?
Fe4 Fe3 Fe2 89.911(16) . . ?
C43 Fe4 C42 94.14(13) . . ?
C43 Fe4 C41 96.84(12) . . ?
C42 Fe4 C41 95.70(13) . . ?
C43 Fe4 C1 102.28(12) . . ?
C42 Fe4 C1 113.51(12) . . ?
C41 Fe4 C1 143.39(12) . . ?
C43 Fe4 Fe1 150.48(9) . . ?
C42 Fe4 Fe1 102.85(9) . . ?
C41 Fe4 Fe1 105.16(9) . . ?
C1 Fe4 Fe1 48.80(8) . . ?
C43 Fe4 Ni1 108.93(9) . . ?
C42 Fe4 Ni1 67.78(9) . . ?
C41 Fe4 Ni1 149.88(9) . . ?
C1 Fe4 Ni1 45.86(8) . . ?
Fe1 Fe4 Ni1 57.848(13) . . ?
C43 Fe4 Fe3 96.45(9) . . ?
C42 Fe4 Fe3 157.87(9) . . ?
C41 Fe4 Fe3 102.25(9) . . ?
C1 Fe4 Fe3 45.10(8) . . ?
Fe1 Fe4 Fe3 60.103(14) . . ?
Ni1 Fe4 Fe3 90.381(16) . . ?
C2 N1 Ni1 175.5(3) . . ?
Fe3 C1 Fe2 90.13(11) . . ?
Fe3 C1 Ni1 168.37(15) . . ?
Fe2 C1 Ni1 90.19(11) . . ?
Fe3 C1 Fe4 89.54(11) . . ?
Fe2 C1 Fe4 170.61(15) . . ?
Ni1 C1 Fe4 88.26(11) . . ?
Fe3 C1 Fe1 86.37(10) . . ?
Fe2 C1 Fe1 85.56(10) . . ?
Ni1 C1 Fe1 82.06(10) . . ?
Fe4 C1 Fe1 85.06(10) . . ?
N1 C2 C3 173.8(4) . . ?
O10 C10 Ni1 174.8(3) . . ?
O11 C11 Fe1 176.0(3) . . ?
O12 C12 Fe1 175.8(2) . . ?
O13 C13 Fe1 172.7(3) . . ?
O21 C21 Fe2 179.3(3) . . ?
O22 C22 Fe2 170.7(3) . . ?
O23 C23 Fe2 178.2(3) . . ?
O31 C31 Fe3 174.9(3) . . ?
O32 C32 Fe3 175.8(3) . . ?
O33 C33 Fe3 178.6(3) . . ?
O41 C41 Fe4 178.2(3) . . ?
O42 C42 Fe4 170.1(2) . . ?
O43 C43 Fe4 177.9(3) . . ?

loop_
_geom_bond_atom_site_label_1
_geom_bond_atom_site_label_2
_geom_bond_distance
_geom_bond_site_symmetry_2
_geom_bond_publ_flag
Ni1 C10 1.809(3) . ?
Ni1 C1 1.872(2) . ?
Ni1 N1 1.916(3) . ?
Ni1 Fe1 2.5129(5) . ?
Ni1 Fe4 2.6077(5) . ?
Ni1 Fe2 2.6467(5) . ?
Fe1 C13 1.787(3) . ?
Fe1 C11 1.809(3) . ?
Fe1 C12 1.814(3) . ?
Fe1 C1 1.955(2) . ?
Fe1 Fe4 2.5879(5) . ?
Fe1 Fe2 2.5948(5) . ?
Fe1 Fe3 2.6144(5) . ?
Fe2 C23 1.809(3) . ?
Fe2 C22 1.810(3) . ?
Fe2 C21 1.832(3) . ?
Fe2 C1 1.865(3) . ?
Fe2 Fe3 2.6399(5) . ?
Fe3 C33 1.790(3) . ?
Fe3 C32 1.799(3) . ?
Fe3 C31 1.801(3) . ?
Fe3 C1 1.865(2) . ?
Fe3 Fe4 2.6323(5) . ?
Fe4 C43 1.788(3) . ?
Fe4 C42 1.791(3) . ?
Fe4 C41 1.807(3) . ?
Fe4 C1 1.873(3) . ?
O10 C10 1.138(4) . ?
O11 C11 1.136(3) . ?
O12 C12 1.138(3) . ?
O13 C13 1.153(3) . ?
O21 C21 1.135(3) . ?
O22 C22 1.139(3) . ?
O23 C23 1.126(4) . ?
O31 C31 1.145(3) . ?
O32 C32 1.144(3) . ?
O33 C33 1.138(3) . ?
O41 C41 1.143(3) . ?
O42 C42 1.153(3) . ?
O43 C43 1.142(3) . ?
N1 C2 1.131(4) . ?
C2 C3 1.473(5) . ?
